data_2232684
loop_
_publ_author_name
'Teh, Chin Hoong'
'Daik, Rusli'
'Mat Salleh, Muhammad'
'Mohamed Tahir, Mohamed Ibrahim'
'Kassim, Mohammad B.'

_publ_section_title
;
 3,5-Dibromo-2-[2,5-dibutoxy-4-(3,5-dibromothiophen-2-yl)phenyl]thiophene
;
_journal_coeditor_code GK2422
_journal_issue 12
_journal_name_full 'Acta Crystallographica Section E'
_journal_page_first o3183
_journal_paper_doi 10.1107/S1600536811045235
_journal_volume 67
_journal_year 2011
_chemical_formula_iupac 'C22 H22 Br4 O2 S2'
_chemical_formula_moiety 'C22 H22 Br4 O2 S2'
_chemical_formula_sum 'C22 H22 Br4 O2 S2'
_chemical_formula_weight 702.16
_chemical_melting_point_gt 417
_chemical_melting_point_lt 419
_chemical_name_systematic
;
3,5-Dibromo-2-[2,5-dibutoxy-4-(3,5-dibromothiophen-2-yl)phenyl]thiophene
;
_space_group_IT_number 14
_symmetry_cell_setting monoclinic
_symmetry_space_group_name_Hall '-P 2ybc'
_symmetry_space_group_name_H-M 'P 1 21/c 1'
_atom_sites_solution_hydrogens geom
_atom_sites_solution_primary direct
_atom_sites_solution_secondary difmap
_audit_creation_method SHELXL-97
_cell_angle_alpha 90.00
_cell_angle_beta 101.027(2)
_cell_angle_gamma 90.00
_cell_formula_units_Z 2
_cell_length_a 13.0156(3)
_cell_length_b 7.8157(2)
_cell_length_c 12.2264(2)
_cell_measurement_reflns_used 7985
_cell_measurement_temperature 150
_cell_measurement_theta_max 71
_cell_measurement_theta_min 3
_cell_volume 1220.78(5)
_computing_cell_refinement 'CrysAlis RED (Oxford Diffraction, 2006)'
_computing_data_collection 'CrysAlis CCD (Oxford Diffraction, 2006)'
_computing_data_reduction 'CrysAlis RED (Oxford Diffraction, 2006)'
_computing_molecular_graphics 'SHELXTL (Sheldrick, 2008)'
_computing_publication_material
;
SHELXTL (Sheldrick, 2008), PLATON (Spek, 2009) and
publCIF (Westrip, 2010)
;
_computing_structure_refinement 'SHELXL97 (Sheldrick, 2008)'
_computing_structure_solution 'SHELXS97 (Sheldrick, 2008)'
_diffrn_ambient_temperature 150
_diffrn_measured_fraction_theta_full 0.994
_diffrn_measured_fraction_theta_max 0.994
_diffrn_measurement_device 'Oxford Diffraction Gemini'
_diffrn_measurement_device_type 'Oxford Diffraction Gemini'
_diffrn_measurement_method \w/2\q
_diffrn_radiation_monochromator graphite
_diffrn_radiation_source 'fine-focus sealed tube'
_diffrn_radiation_type CuK\a
_diffrn_radiation_wavelength 1.54178
_diffrn_reflns_av_R_equivalents 0.0366
_diffrn_reflns_av_sigmaI/netI 0.0206
_diffrn_reflns_limit_h_max 15
_diffrn_reflns_limit_h_min -15
_diffrn_reflns_limit_k_max 9
_diffrn_reflns_limit_k_min -9
_diffrn_reflns_limit_l_max 14
_diffrn_reflns_limit_l_min -14
_diffrn_reflns_number 12067
_diffrn_reflns_theta_full 71.02
_diffrn_reflns_theta_max 71.02
_diffrn_reflns_theta_min 3.46
_diffrn_standards_decay_% 0
_diffrn_standards_interval_count 0
_diffrn_standards_interval_time 0
_diffrn_standards_number 0
_exptl_absorpt_coefficient_mu 9.787
_exptl_absorpt_correction_T_max 0.547
_exptl_absorpt_correction_T_min 0.202
_exptl_absorpt_correction_type multi-scan
_exptl_absorpt_process_details
;
(CrysAlis RED; Oxford Diffraction, 2006)
;
_exptl_crystal_colour yellow
_exptl_crystal_density_diffrn 1.910
_exptl_crystal_density_method 'not measured'
_exptl_crystal_description prismatic
_exptl_crystal_F_000 684
_exptl_crystal_size_max 0.24
_exptl_crystal_size_mid 0.10
_exptl_crystal_size_min 0.07
_refine_diff_density_max 0.982
_refine_diff_density_min -0.539
_refine_ls_extinction_coef 0.0057(3)
_refine_ls_extinction_expression Fc^*^=kFc[1+0.001xFc^2^\l^3^/sin(2\q)]^-1/4^
_refine_ls_extinction_method 'SHELXL97 (Sheldrick, 2008)'
_refine_ls_goodness_of_fit_ref 1.100
_refine_ls_hydrogen_treatment constr
_refine_ls_matrix_type full
_refine_ls_number_parameters 138
_refine_ls_number_reflns 2349
_refine_ls_number_restraints 0
_refine_ls_restrained_S_all 1.100
_refine_ls_R_factor_all 0.0310
_refine_ls_R_factor_gt 0.0300
_refine_ls_shift/su_max 0.001
_refine_ls_shift/su_mean 0.000
_refine_ls_structure_factor_coef Fsqd
_refine_ls_weighting_details 'calc w=1/[\s^2^(Fo^2^)+(0.0574P)^2^+0.8587P] where P=(Fo^2^+2Fc^2^)/3'
_refine_ls_weighting_scheme calc
_refine_ls_wR_factor_gt 0.0835
_refine_ls_wR_factor_ref 0.0844
_reflns_number_gt 2272
_reflns_number_total 2349
_reflns_threshold_expression I>2sigma(I)
_cod_data_source_file gk2422.cif
_cod_data_source_block I
_cod_original_sg_symbol_H-M 'P 21/c'
_cod_database_code 2232684
_cod_database_fobs_code 2232684

loop_
_symmetry_equiv_pos_as_xyz
'x, y, z'
'-x, y+1/2, -z+1/2'
'-x, -y, -z'
'x, -y-1/2, z-1/2'

loop_
_atom_site_type_symbol
_atom_site_label
_atom_site_fract_x
_atom_site_fract_y
_atom_site_fract_z
_atom_site_U_iso_or_equiv
_atom_site_adp_type
_atom_site_calc_flag
_atom_site_refinement_flags
_atom_site_occupancy
_atom_site_symmetry_multiplicity
Br Br1 0.85564(2) 0.22645(4) 0.97981(2) 0.02292(14) Uani d . 1 1
Br Br2 0.43160(2) 0.45620(4) 0.82956(2) 0.01904(14) Uani d . 1 1
S S1 0.74092(5) 0.36060(9) 0.74910(5) 0.01532(18) Uani d . 1 1
O O1 0.70059(14) 0.6197(2) 0.57663(15) 0.0142(4) Uani d . 1 1
C C1 0.60951(19) 0.4183(3) 0.7216(2) 0.0119(5) Uani d . 1 1
C C2 0.56937(19) 0.3982(3) 0.8164(2) 0.0122(5) Uani d . 1 1
C C3 0.6403(2) 0.3333(3) 0.9103(2) 0.0143(5) Uani d . 1 1
H H3 0.6239 0.3128 0.9799 0.017 Uiso calc R 1 1
C C4 0.7353(2) 0.3055(3) 0.8837(2) 0.0143(5) Uani d . 1 1
C C5 0.5550(2) 0.4615(3) 0.6079(2) 0.0115(5) Uani d . 1 1
C C6 0.6011(2) 0.5643(3) 0.5364(2) 0.0113(5) Uani d . 1 1
C C7 0.4545(2) 0.3963(3) 0.5690(2) 0.0125(5) Uani d . 1 1
H H7 0.4243 0.3250 0.6150 0.015 Uiso calc R 1 1
C C8 0.7491(2) 0.7284(3) 0.5067(2) 0.0158(5) Uani d . 1 1
H H8A 0.7077 0.8311 0.4876 0.019 Uiso calc R 1 1
H H8B 0.7549 0.6692 0.4384 0.019 Uiso calc R 1 1
C C9 0.8561(2) 0.7736(4) 0.5713(3) 0.0193(6) Uani d . 1 1
H H9A 0.8917 0.8437 0.5247 0.023 Uiso calc R 1 1
H H9B 0.8963 0.6692 0.5884 0.023 Uiso calc R 1 1
C C10 0.8543(2) 0.8692(4) 0.6796(3) 0.0278(7) Uani d . 1 1
H H10A 0.8147 0.9742 0.6627 0.033 Uiso calc R 1 1
H H10B 0.8186 0.7995 0.7264 0.033 Uiso calc R 1 1
C C11 0.9630(3) 0.9124(5) 0.7433(4) 0.0411(9) Uani d . 1 1
H H11A 1.0016 0.8086 0.7632 0.062 Uiso calc R 1 1
H H11B 0.9574 0.9744 0.8097 0.062 Uiso calc R 1 1
H H11C 0.9987 0.9813 0.6974 0.062 Uiso calc R 1 1

loop_
_atom_site_aniso_label
_atom_site_aniso_U_11
_atom_site_aniso_U_22
_atom_site_aniso_U_33
_atom_site_aniso_U_12
_atom_site_aniso_U_13
_atom_site_aniso_U_23
Br1 0.0157(2) 0.0312(2) 0.0196(2) 0.00459(11) -0.00230(13) 0.00655(11)
Br2 0.01321(19) 0.0258(2) 0.0200(2) 0.00462(10) 0.00798(13) 0.00194(10)
S1 0.0078(3) 0.0252(4) 0.0130(3) 0.0008(2) 0.0021(2) 0.0026(2)
O1 0.0071(8) 0.0178(9) 0.0168(9) -0.0044(7) -0.0001(7) 0.0041(7)
C1 0.0075(11) 0.0121(11) 0.0160(13) -0.0016(9) 0.0024(10) 0.0002(10)
C2 0.0096(12) 0.0118(11) 0.0157(12) -0.0010(9) 0.0037(9) -0.0015(10)
C3 0.0155(13) 0.0152(13) 0.0130(12) 0.0008(10) 0.0045(10) 0.0012(10)
C4 0.0131(13) 0.0151(12) 0.0133(12) 0.0009(10) -0.0010(10) 0.0026(10)
C5 0.0097(12) 0.0128(12) 0.0124(12) 0.0005(9) 0.0034(10) 0.0003(9)
C6 0.0078(12) 0.0104(12) 0.0160(12) -0.0019(9) 0.0032(10) -0.0024(9)
C7 0.0099(12) 0.0130(12) 0.0157(12) -0.0018(10) 0.0048(9) 0.0023(9)
C8 0.0102(13) 0.0181(13) 0.0193(13) -0.0037(10) 0.0036(11) 0.0050(10)
C9 0.0080(13) 0.0205(14) 0.0289(15) -0.0028(10) 0.0025(11) 0.0040(11)
C10 0.0136(15) 0.0281(16) 0.0406(19) -0.0038(11) 0.0021(13) -0.0073(13)
C11 0.0219(17) 0.039(2) 0.057(2) -0.0070(15) -0.0077(16) -0.0178(18)

loop_
_atom_type_symbol
_atom_type_description
_atom_type_scat_dispersion_real
_atom_type_scat_dispersion_imag
_atom_type_scat_source
C C 0.0181 0.0091 'International Tables Vol C Tables 4.2.6.8 and 6.1.1.4'
H H 0.0000 0.0000 'International Tables Vol C Tables 4.2.6.8 and 6.1.1.4'
O O 0.0492 0.0322 'International Tables Vol C Tables 4.2.6.8 and 6.1.1.4'
S S 0.3331 0.5567 'International Tables Vol C Tables 4.2.6.8 and 6.1.1.4'
Br Br -0.6763 1.2805 'International Tables Vol C Tables 4.2.6.8 and 6.1.1.4'

loop_
_geom_angle_atom_site_label_1
_geom_angle_atom_site_label_2
_geom_angle_atom_site_label_3
_geom_angle_site_symmetry_1
_geom_angle_site_symmetry_3
_geom_angle
C4 S1 C1 . . 91.70(13)
C6 O1 C8 . . 117.94(19)
C2 C1 C5 . . 129.2(2)
C2 C1 S1 . . 109.12(19)
C5 C1 S1 . . 121.31(19)
C1 C2 C3 . . 115.5(2)
C1 C2 Br2 . . 124.6(2)
C3 C2 Br2 . . 119.89(19)
C4 C3 C2 . . 110.2(2)
C4 C3 H3 . . 124.9
C2 C3 H3 . . 124.9
C3 C4 S1 . . 113.4(2)
C3 C4 Br1 . . 126.5(2)
S1 C4 Br1 . . 120.03(15)
C7 C5 C6 . . 118.7(2)
C7 C5 C1 . . 119.1(2)
C6 C5 C1 . . 122.2(2)
O1 C6 C7 . 3_666 123.7(2)
O1 C6 C5 . . 116.5(2)
C7 C6 C5 3_666 . 119.8(2)
C6 C7 C5 3_666 . 121.5(2)
C6 C7 H7 3_666 . 119.2
C5 C7 H7 . . 119.2
O1 C8 C9 . . 107.2(2)
O1 C8 H8A . . 110.3
C9 C8 H8A . . 110.3
O1 C8 H8B . . 110.3
C9 C8 H8B . . 110.3
H8A C8 H8B . . 108.5
C8 C9 C10 . . 113.8(2)
C8 C9 H9A . . 108.8
C10 C9 H9A . . 108.8
C8 C9 H9B . . 108.8
C10 C9 H9B . . 108.8
H9A C9 H9B . . 107.7
C11 C10 C9 . . 112.8(3)
C11 C10 H10A . . 109.0
C9 C10 H10A . . 109.0
C11 C10 H10B . . 109.0
C9 C10 H10B . . 109.0
H10A C10 H10B . . 107.8
C10 C11 H11A . . 109.5
C10 C11 H11B . . 109.5
H11A C11 H11B . . 109.5
C10 C11 H11C . . 109.5
H11A C11 H11C . . 109.5
H11B C11 H11C . . 109.5

loop_
_geom_bond_atom_site_label_1
_geom_bond_atom_site_label_2
_geom_bond_site_symmetry_2
_geom_bond_distance
Br1 C4 . 1.874(3)
Br2 C2 . 1.886(3)
S1 C4 . 1.716(3)
S1 C1 . 1.738(3)
O1 C6 . 1.365(3)
O1 C8 . 1.434(3)
C1 C2 . 1.368(4)
C1 C5 . 1.474(4)
C2 C3 . 1.422(4)
C3 C4 . 1.355(4)
C3 H3 . 0.9300
C5 C7 . 1.400(4)
C5 C6 . 1.404(4)
C6 C7 3_666 1.387(4)
C7 C6 3_666 1.387(4)
C7 H7 . 0.9300
C8 C9 . 1.506(4)
C8 H8A . 0.9700
C8 H8B . 0.9700
C9 C10 . 1.524(4)
C9 H9A . 0.9700
C9 H9B . 0.9700
C10 C11 . 1.517(4)
C10 H10A . 0.9700
C10 H10B . 0.9700
C11 H11A . 0.9600
C11 H11B . 0.9600
C11 H11C . 0.9600

loop_
_geom_hbond_atom_site_label_D
_geom_hbond_atom_site_label_H
_geom_hbond_atom_site_label_A
_geom_hbond_site_symmetry_A
_geom_hbond_distance_DH
_geom_hbond_distance_HA
_geom_hbond_distance_DA
_geom_hbond_angle_DHA
_geom_hbond_publ_flag
C7 H7 Br2 1_555 0.93 2.80 3.289(2) 114 n
